data_2217086
loop_
_publ_author_name
'Xiao-Jun Li '
'Ming-Hui Xiong '
'Cheng-Cai Xia'

_publ_section_title
;
 3-(1,3-Dioxoisoindolin-2-yl)propanenitrile
;
_journal_coeditor_code HB2669
_journal_issue 1
_journal_name_full 'Acta Crystallographica Section E'
_journal_page_first o182
_journal_page_last o182
_journal_paper_doi 10.1107/S1600536807064185
_journal_volume 64
_journal_year 2008
_chemical_formula_iupac 'C11 H8 N2 O2'
_chemical_formula_moiety 'C11 H8 N2 O2'
_chemical_formula_sum 'C11 H8 N2 O2'
_chemical_formula_weight 200.19
_chemical_name_systematic
;
3-(1,3-Dioxoisoindolin-2-yl)propanenitrile
;
_space_group_IT_number 14
_symmetry_cell_setting monoclinic
_symmetry_space_group_name_Hall '-P 2ybc'
_symmetry_space_group_name_H-M 'P 1 21/c 1'
_atom_sites_solution_hydrogens geom
_atom_sites_solution_primary direct
_atom_sites_solution_secondary difmap
_audit_creation_method SHELXL-97
_cell_angle_alpha 90.00
_cell_angle_beta 96.909(3)
_cell_angle_gamma 90.00
_cell_formula_units_Z 4
_cell_length_a 9.1368(17)
_cell_length_b 8.2543(16)
_cell_length_c 12.646(2)
_cell_measurement_reflns_used 2936
_cell_measurement_temperature 273(2)
_cell_measurement_theta_max 28.22
_cell_measurement_theta_min 2.47
_cell_volume 946.8(3)
_computing_cell_refinement 'SAINT (Siemens, 1996)'
_computing_data_collection 'SMART (Siemens, 1996)'
_computing_data_reduction 'SAINT (Siemens, 1996)'
_computing_molecular_graphics 'SHELXTL (Sheldrick, 1997b)'
_computing_publication_material 'SHELXTL (Sheldrick, 1997b)'
_computing_structure_refinement 'SHELXL97 (Sheldrick, 1997a)'
_computing_structure_solution 'SHELXS97 (Sheldrick, 1997a)'
_diffrn_ambient_temperature 273(2)
_diffrn_measured_fraction_theta_full 0.999
_diffrn_measured_fraction_theta_max 0.999
_diffrn_measurement_device_type 'Siemens SMART CCD'
_diffrn_measurement_method \w
_diffrn_radiation_monochromator graphite
_diffrn_radiation_source 'sealed tube'
_diffrn_radiation_type MoK\a
_diffrn_radiation_wavelength 0.71073
_diffrn_reflns_av_R_equivalents 0.0180
_diffrn_reflns_av_sigmaI/netI 0.0196
_diffrn_reflns_limit_h_max 7
_diffrn_reflns_limit_h_min -10
_diffrn_reflns_limit_k_max 9
_diffrn_reflns_limit_k_min -9
_diffrn_reflns_limit_l_max 14
_diffrn_reflns_limit_l_min -15
_diffrn_reflns_number 4828
_diffrn_reflns_theta_full 25.04
_diffrn_reflns_theta_max 25.04
_diffrn_reflns_theta_min 2.95
_exptl_absorpt_coefficient_mu 0.100
_exptl_absorpt_correction_type none
_exptl_crystal_colour colorless
_exptl_crystal_density_diffrn 1.404
_exptl_crystal_density_method 'not measured'
_exptl_crystal_description block
_exptl_crystal_F_000 416
_exptl_crystal_size_max 0.17
_exptl_crystal_size_mid 0.15
_exptl_crystal_size_min 0.12
_refine_diff_density_max 0.133
_refine_diff_density_min -0.125
_refine_ls_extinction_coef 0.104(13)
_refine_ls_extinction_expression Fc^*^=kFc[1+0.001xFc^2^\l^3^/sin(2\q)]^-1/4^
_refine_ls_extinction_method 'SHELXL97 (Sheldrick, 1997a)'
_refine_ls_goodness_of_fit_ref 0.996
_refine_ls_hydrogen_treatment constr
_refine_ls_matrix_type full
_refine_ls_number_parameters 137
_refine_ls_number_reflns 1674
_refine_ls_number_restraints 0
_refine_ls_restrained_S_all 0.996
_refine_ls_R_factor_all 0.0343
_refine_ls_R_factor_gt 0.0304
_refine_ls_shift/su_max 0.002
_refine_ls_shift/su_mean 0.000
_refine_ls_structure_factor_coef Fsqd
_refine_ls_weighting_details 'calc w=1/[\s^2^(Fo^2^)+(0.1P)^2^+0.04P] where P=(Fo^2^+2Fc^2^)/3'
_refine_ls_weighting_scheme calc
_refine_ls_wR_factor_gt 0.1169
_refine_ls_wR_factor_ref 0.1240
_reflns_number_gt 1494
_reflns_number_total 1674
_reflns_threshold_expression I>2\s(I)
_cod_data_source_file hb2669.cif
_cod_data_source_block I
_cod_original_sg_symbol_H-M 'P 21/c'
_cod_database_code 2217086
_cod_database_fobs_code 2217086

loop_
_symmetry_equiv_pos_as_xyz
'x, y, z'
'-x, y+1/2, -z+1/2'
'-x, -y, -z'
'x, -y-1/2, z-1/2'

loop_
_atom_site_type_symbol
_atom_site_label
_atom_site_fract_x
_atom_site_fract_y
_atom_site_fract_z
_atom_site_U_iso_or_equiv
_atom_site_adp_type
_atom_site_calc_flag
_atom_site_refinement_flags
_atom_site_occupancy
O O1 0.31079(12) 0.24260(12) 0.97960(8) 0.0663(4) Uani d . 1
O O2 0.56771(10) -0.04615(12) 0.75807(8) 0.0611(3) Uani d . 1
N N1 0.05883(14) 0.35783(16) 0.75444(12) 0.0732(4) Uani d . 1
N N2 0.40733(11) 0.08414(11) 0.85568(8) 0.0448(3) Uani d . 1
C C1 0.12620(14) 0.24940(15) 0.73348(11) 0.0510(4) Uani d . 1
C C2 0.20664(13) 0.10716(16) 0.70665(10) 0.0499(4) Uani d . 1
H H2A 0.2848 0.1402 0.6658 0.060 Uiso calc R 1
H H2B 0.1405 0.0368 0.6619 0.060 Uiso calc R 1
C C3 0.27357(14) 0.01227(15) 0.80366(10) 0.0496(4) Uani d . 1
H H3A 0.2020 0.0053 0.8542 0.060 Uiso calc R 1
H H3B 0.2947 -0.0971 0.7819 0.060 Uiso calc R 1
C C4 0.41465(14) 0.19575(15) 0.93856(9) 0.0469(4) Uani d . 1
C C5 0.54539(14) 0.04830(14) 0.82728(9) 0.0450(3) Uani d . 1
C C6 0.65174(14) 0.14708(13) 0.89805(9) 0.0456(3) Uani d . 1
C C7 0.57276(14) 0.23633(14) 0.96403(9) 0.0464(4) Uani d . 1
C C8 0.64206(17) 0.34173(15) 1.03802(10) 0.0586(4) Uani d . 1
H H8 0.5890 0.4026 1.0822 0.070 Uiso calc R 1
C C9 0.79450(19) 0.35366(16) 1.04404(11) 0.0659(4) Uani d . 1
H H9 0.8443 0.4242 1.0932 0.079 Uiso calc R 1
C C10 0.87332(18) 0.26370(17) 0.97915(12) 0.0649(4) Uani d . 1
H H10 0.9754 0.2735 0.9855 0.078 Uiso calc R 1
C C11 0.80229(15) 0.15797(16) 0.90385(11) 0.0573(4) Uani d . 1
H H11 0.8549 0.0972 0.8593 0.069 Uiso calc R 1

loop_
_atom_site_aniso_label
_atom_site_aniso_U_11
_atom_site_aniso_U_22
_atom_site_aniso_U_33
_atom_site_aniso_U_12
_atom_site_aniso_U_13
_atom_site_aniso_U_23
O1 0.0719(7) 0.0692(7) 0.0603(7) 0.0093(5) 0.0179(5) -0.0101(5)
O2 0.0645(6) 0.0646(6) 0.0544(6) 0.0029(4) 0.0073(5) -0.0196(5)
N1 0.0610(8) 0.0670(8) 0.0897(10) 0.0111(6) 0.0017(7) -0.0017(7)
N2 0.0512(6) 0.0400(5) 0.0433(6) -0.0014(4) 0.0058(4) -0.0009(4)
C1 0.0417(7) 0.0532(8) 0.0566(8) -0.0056(5) 0.0001(6) 0.0029(5)
C2 0.0500(7) 0.0527(7) 0.0472(7) -0.0050(5) 0.0060(5) -0.0037(5)
C3 0.0528(7) 0.0415(6) 0.0547(7) -0.0060(5) 0.0067(6) 0.0008(5)
C4 0.0619(8) 0.0396(6) 0.0401(6) 0.0054(5) 0.0097(5) 0.0029(5)
C5 0.0543(7) 0.0414(6) 0.0392(6) 0.0015(5) 0.0049(5) 0.0013(5)
C6 0.0576(7) 0.0392(6) 0.0391(6) -0.0003(5) 0.0017(5) 0.0047(5)
C7 0.0635(8) 0.0375(6) 0.0366(6) 0.0025(5) -0.0004(5) 0.0046(4)
C8 0.0843(10) 0.0435(7) 0.0449(7) 0.0032(6) -0.0047(6) -0.0015(5)
C9 0.0839(10) 0.0508(8) 0.0565(8) -0.0097(7) -0.0190(7) 0.0016(6)
C10 0.0660(9) 0.0639(9) 0.0610(9) -0.0114(6) -0.0083(7) 0.0074(7)
C11 0.0577(8) 0.0581(8) 0.0551(8) -0.0033(6) 0.0030(6) 0.0029(6)

loop_
_atom_type_symbol
_atom_type_description
_atom_type_scat_dispersion_real
_atom_type_scat_dispersion_imag
_atom_type_scat_source
C C 0.0033 0.0016 'International Tables Vol C Tables 4.2.6.8 and 6.1.1.4'
H H 0.0000 0.0000 'International Tables Vol C Tables 4.2.6.8 and 6.1.1.4'
N N 0.0061 0.0033 'International Tables Vol C Tables 4.2.6.8 and 6.1.1.4'
O O 0.0106 0.0060 'International Tables Vol C Tables 4.2.6.8 and 6.1.1.4'

loop_
_geom_angle_atom_site_label_1
_geom_angle_atom_site_label_2
_geom_angle_atom_site_label_3
_geom_angle
C5 N2 C4 111.98(10)
C5 N2 C3 122.80(10)
C4 N2 C3 125.22(10)
N1 C1 C2 177.64(14)
C1 C2 C3 113.27(11)
C1 C2 H2A 108.9
C3 C2 H2A 108.9
C1 C2 H2B 108.9
C3 C2 H2B 108.9
H2A C2 H2B 107.7
N2 C3 C2 113.09(9)
N2 C3 H3A 109.0
C2 C3 H3A 109.0
N2 C3 H3B 109.0
C2 C3 H3B 109.0
H3A C3 H3B 107.8
O1 C4 N2 124.81(12)
O1 C4 C7 129.44(12)
N2 C4 C7 105.73(10)
O2 C5 N2 124.37(11)
O2 C5 C6 129.54(11)
N2 C5 C6 106.09(10)
C11 C6 C7 121.78(12)
C11 C6 C5 130.40(11)
C7 C6 C5 107.82(11)
C8 C7 C6 121.18(13)
C8 C7 C4 130.45(12)
C6 C7 C4 108.37(11)
C7 C8 C9 117.30(13)
C7 C8 H8 121.3
C9 C8 H8 121.3
C10 C9 C8 121.56(13)
C10 C9 H9 119.2
C8 C9 H9 119.2
C9 C10 C11 120.83(15)
C9 C10 H10 119.6
C11 C10 H10 119.6
C6 C11 C10 117.34(13)
C6 C11 H11 121.3
C10 C11 H11 121.3

loop_
_geom_bond_atom_site_label_1
_geom_bond_atom_site_label_2
_geom_bond_distance
O1 C4 1.1992(15)
O2 C5 1.2076(14)
N1 C1 1.1356(17)
N2 C5 1.3845(16)
N2 C4 1.3910(16)
N2 C3 1.4440(15)
C1 C2 1.4469(18)
C2 C3 1.5206(18)
C2 H2A 0.9700
C2 H2B 0.9700
C3 H3A 0.9700
C3 H3B 0.9700
C4 C7 1.4801(18)
C5 C6 1.4835(17)
C6 C11 1.3717(18)
C6 C7 1.3801(17)
C7 C8 1.3751(17)
C8 C9 1.389(2)
C8 H8 0.9300
C9 C10 1.373(2)
C9 H9 0.9300
C10 C11 1.3932(19)
C10 H10 0.9300
C11 H11 0.9300

loop_
_geom_hbond_atom_site_label_D
_geom_hbond_atom_site_label_H
_geom_hbond_atom_site_label_A
_geom_hbond_site_symmetry_A
_geom_hbond_distance_DH
_geom_hbond_distance_HA
_geom_hbond_distance_DA
_geom_hbond_angle_DHA
C11 H11 N1 2_646 0.93 2.62 3.517(2) 162
C8 H8 O2 4_566 0.93 2.55 3.3922(17) 151
C2 H2A O1 4_565 0.97 2.58 3.3682(17) 138

loop_
_geom_torsion_atom_site_label_1
_geom_torsion_atom_site_label_2
_geom_torsion_atom_site_label_3
_geom_torsion_atom_site_label_4
_geom_torsion
C5 N2 C3 C2 -88.43(14)
C4 N2 C3 C2 91.44(14)
C1 C2 C3 N2 -78.45(14)
C5 N2 C4 O1 -177.63(11)
C3 N2 C4 O1 2.48(19)
C5 N2 C4 C7 0.90(13)
C3 N2 C4 C7 -178.99(10)
C4 N2 C5 O2 179.38(11)
C3 N2 C5 O2 -0.73(18)
C4 N2 C5 C6 -0.44(13)
C3 N2 C5 C6 179.44(10)
O2 C5 C6 C11 0.1(2)
N2 C5 C6 C11 179.93(12)
O2 C5 C6 C7 179.96(12)
N2 C5 C6 C7 -0.23(12)
C11 C6 C7 C8 0.69(17)
C5 C6 C7 C8 -179.16(10)
C11 C6 C7 C4 -179.38(10)
C5 C6 C7 C4 0.77(12)
O1 C4 C7 C8 -2.7(2)
N2 C4 C7 C8 178.90(11)
O1 C4 C7 C6 177.41(12)
N2 C4 C7 C6 -1.02(13)
C6 C7 C8 C9 -0.46(17)
C4 C7 C8 C9 179.63(12)
C7 C8 C9 C10 -0.21(19)
C8 C9 C10 C11 0.7(2)
C7 C6 C11 C10 -0.23(18)
C5 C6 C11 C10 179.59(12)
C9 C10 C11 C6 -0.43(19)

loop_
_cod_related_entry_id
_cod_related_entry_database
_cod_related_entry_code
1 ChemSpider 312698
